data_4025682
loop_
_publ_author_name
'William Clegg'
'Ross W. Harrington'
'Michael North'
'Pedro Villuendas'

_publ_section_title
;
 A Bimetallic Aluminum(salen) Complex for the Synthesis of
 1,3-Oxathiolane-2-thiones and 1,3-Dithiolane-2-thiones
;
_journal_name_full 'Journal of Organic Chemistry'
_journal_page_first 6201
_journal_page_last 6207
_journal_paper_doi 10.1021/jo101121h
_journal_volume 75
_journal_year 2010
_chemical_formula_moiety 'C10 H10 O S3'
_chemical_formula_sum 'C10 H10 O S3'
_chemical_formula_weight 242.36
_chemical_name_systematic
;
 ?
;
_space_group_IT_number 14
_symmetry_cell_setting monoclinic
_symmetry_space_group_name_Hall '-P 2yn'
_symmetry_space_group_name_H-M 'P 1 21/n 1'
_atom_sites_solution_hydrogens geom
_atom_sites_solution_primary direct
_atom_sites_solution_secondary difmap
_audit_creation_method SHELXL-97
_cell_angle_alpha 90.00
_cell_angle_beta 108.241(4)
_cell_angle_gamma 90.00
_cell_formula_units_Z 4
_cell_length_a 13.169(5)
_cell_length_b 6.129(2)
_cell_length_c 13.994(5)
_cell_measurement_reflns_used 564
_cell_measurement_temperature 120(2)
_cell_measurement_theta_max 28.07
_cell_measurement_theta_min 3.10
_cell_volume 1072.7(7)
_computing_cell_refinement 'Bruker APEX2'
_computing_data_collection 'Rigaku CrystalClear'
_computing_data_reduction 'Bruker APEX2'
_computing_molecular_graphics 'Bruker SHELXTL'
_computing_publication_material 'Bruker SHELXTL and local programs'
_computing_structure_refinement 'Bruker SHELXTL'
_computing_structure_solution 'Bruker SHELXTL'
_diffrn_ambient_temperature 120(2)
_diffrn_measured_fraction_theta_full 0.983
_diffrn_measured_fraction_theta_max 0.983
_diffrn_measurement_device_type 'Crystal Logic diffractometer and Rigaku Saturn 724+ detector'
_diffrn_measurement_method 'thick-slice \w scans'
_diffrn_radiation_monochromator 'double crystal silicon'
_diffrn_radiation_source 'Diamond Light Source beamline I19'
_diffrn_radiation_type synchrotron
_diffrn_radiation_wavelength 0.6889
_diffrn_reflns_av_R_equivalents 0.0384
_diffrn_reflns_av_sigmaI/netI 0.0363
_diffrn_reflns_limit_h_max 15
_diffrn_reflns_limit_h_min -15
_diffrn_reflns_limit_k_max 7
_diffrn_reflns_limit_k_min -7
_diffrn_reflns_limit_l_max 16
_diffrn_reflns_limit_l_min -16
_diffrn_reflns_number 2079
_diffrn_reflns_theta_full 24.29
_diffrn_reflns_theta_max 24.29
_diffrn_reflns_theta_min 2.48
_diffrn_standards_number 0
_exptl_absorpt_coefficient_mu 0.593
_exptl_absorpt_correction_type none
_exptl_crystal_colour colourless
_exptl_crystal_density_diffrn 1.501
_exptl_crystal_density_method 'not measured'
_exptl_crystal_description block
_exptl_crystal_F_000 504
_exptl_crystal_size_max 0.03
_exptl_crystal_size_mid 0.02
_exptl_crystal_size_min 0.02
_refine_diff_density_max 0.577
_refine_diff_density_min -0.330
_refine_diff_density_rms 0.103
_refine_ls_extinction_coef 0.009(4)
_refine_ls_extinction_expression Fc^*^=kFc[1+0.001xFc^2^\l^3^/sin(2\q)]^-1/4^
_refine_ls_extinction_method SHELXL
_refine_ls_goodness_of_fit_ref 1.175
_refine_ls_hydrogen_treatment constr
_refine_ls_matrix_type full
_refine_ls_number_parameters 129
_refine_ls_number_reflns 1882
_refine_ls_number_restraints 0
_refine_ls_restrained_S_all 1.175
_refine_ls_R_factor_all 0.0676
_refine_ls_R_factor_gt 0.0582
_refine_ls_shift/su_max 0.000
_refine_ls_shift/su_mean 0.000
_refine_ls_structure_factor_coef Fsqd
_refine_ls_weighting_details 'calc w=1/[\s^2^(Fo^2^)+(0.0870P)^2^+3.0280P] where P=(Fo^2^+2Fc^2^)/3'
_refine_ls_weighting_scheme calc
_refine_ls_wR_factor_gt 0.1731
_refine_ls_wR_factor_ref 0.1793
_reflns_number_gt 1541
_reflns_number_total 1882
_reflns_threshold_expression I>2\s(I)
_cod_data_source_file jo101121h_si_001_3.cif
_cod_data_source_block mn31_compound_4h
_cod_original_cell_volume 1072.8(6)
_cod_original_sg_symbol_H-M 'P 21/n'
_cod_database_code 4025682

loop_
_symmetry_equiv_pos_as_xyz
'x, y, z'
'-x+1/2, y+1/2, -z+1/2'
'-x, -y, -z'
'x-1/2, -y-1/2, z-1/2'

loop_
_atom_site_label
_atom_site_type_symbol
_atom_site_fract_x
_atom_site_fract_y
_atom_site_fract_z
_atom_site_U_iso_or_equiv
_atom_site_adp_type
_atom_site_occupancy
_atom_site_symmetry_multiplicity
_atom_site_calc_flag
_atom_site_refinement_flags
_atom_site_disorder_assembly
_atom_site_disorder_group
S1 S 0.91699(10) 0.1310(2) 0.38219(10) 0.0283(4) Uani 1 1 d . . .
S2 S 0.86974(10) 0.5835(2) 0.42828(10) 0.0264(4) Uani 1 1 d . . .
S3 S 0.69547(10) 0.2727(2) 0.35328(10) 0.0263(4) Uani 1 1 d . . .
O1 O 0.6174(3) 0.6861(7) 0.5380(3) 0.0312(9) Uani 1 1 d . . .
C1 C 0.8322(4) 0.3215(9) 0.3889(4) 0.0236(11) Uani 1 1 d . . .
C2 C 0.7367(4) 0.7002(10) 0.3937(4) 0.0299(12) Uani 1 1 d . . .
H2A H 0.7351 0.8215 0.4399 0.036 Uiso 1 1 calc R . .
H2B H 0.7171 0.7591 0.3244 0.036 Uiso 1 1 calc R . .
C3 C 0.6575(4) 0.5253(9) 0.3997(4) 0.0273(12) Uani 1 1 d . . .
H3 H 0.5844 0.5682 0.3562 0.033 Uiso 1 1 calc R . .
C4 C 0.6555(4) 0.4878(10) 0.5064(4) 0.0288(12) Uani 1 1 d . . .
H4A H 0.6073 0.3650 0.5082 0.035 Uiso 1 1 calc R . .
H4B H 0.7281 0.4528 0.5515 0.035 Uiso 1 1 calc R . .
C5 C 0.6124(4) 0.6927(10) 0.6346(4) 0.0286(12) Uani 1 1 d . . .
C6 C 0.5671(4) 0.8810(10) 0.6594(4) 0.0306(13) Uani 1 1 d . . .
H6 H 0.5432 0.9953 0.6117 0.037 Uiso 1 1 calc R . .
C7 C 0.5577(4) 0.8982(11) 0.7550(4) 0.0350(14) Uani 1 1 d . . .
H7 H 0.5271 1.0261 0.7729 0.042 Uiso 1 1 calc R . .
C8 C 0.5921(4) 0.7324(11) 0.8250(4) 0.0351(14) Uani 1 1 d . . .
H8 H 0.5848 0.7457 0.8901 0.042 Uiso 1 1 calc R . .
C9 C 0.6369(4) 0.5483(11) 0.7987(4) 0.0348(14) Uani 1 1 d . . .
H9 H 0.6607 0.4343 0.8465 0.042 Uiso 1 1 calc R . .
C10 C 0.6481(4) 0.5255(10) 0.7035(4) 0.0316(13) Uani 1 1 d . . .
H10 H 0.6795 0.3981 0.6862 0.038 Uiso 1 1 calc R . .

loop_
_atom_site_aniso_label
_atom_site_aniso_U_11
_atom_site_aniso_U_22
_atom_site_aniso_U_33
_atom_site_aniso_U_23
_atom_site_aniso_U_13
_atom_site_aniso_U_12
S1 0.0252(7) 0.0259(8) 0.0333(8) -0.0022(6) 0.0087(6) 0.0027(5)
S2 0.0259(7) 0.0224(8) 0.0321(8) -0.0019(6) 0.0109(6) -0.0024(5)
S3 0.0238(7) 0.0266(8) 0.0283(7) -0.0044(6) 0.0080(5) -0.0017(5)
O1 0.039(2) 0.034(2) 0.0253(19) 0.0021(17) 0.0171(16) 0.0090(18)
C1 0.028(3) 0.026(3) 0.018(2) 0.000(2) 0.010(2) 0.000(2)
C2 0.031(3) 0.029(3) 0.032(3) -0.002(2) 0.014(2) 0.001(2)
C3 0.027(3) 0.030(3) 0.027(3) -0.002(2) 0.011(2) 0.004(2)
C4 0.030(3) 0.029(3) 0.029(3) 0.003(2) 0.012(2) 0.002(2)
C5 0.022(2) 0.043(4) 0.023(3) -0.004(2) 0.010(2) -0.003(2)
C6 0.028(3) 0.034(3) 0.033(3) -0.004(2) 0.015(2) -0.002(2)
C7 0.025(3) 0.046(4) 0.036(3) -0.019(3) 0.012(2) -0.006(3)
C8 0.024(3) 0.055(4) 0.028(3) -0.012(3) 0.010(2) -0.010(3)
C9 0.027(3) 0.053(4) 0.027(3) 0.000(3) 0.012(2) -0.006(3)
C10 0.032(3) 0.037(4) 0.030(3) -0.002(3) 0.016(2) -0.003(3)

loop_
_atom_type_symbol
_atom_type_description
_atom_type_scat_dispersion_real
_atom_type_scat_dispersion_imag
_atom_type_scat_source
C C 0.0033 0.0016 'International Tables Vol C Tables 4.2.6.8 and 6.1.1.4'
H H 0.0000 0.0000 'International Tables Vol C Tables 4.2.6.8 and 6.1.1.4'
O O 0.0106 0.0060 'International Tables Vol C Tables 4.2.6.8 and 6.1.1.4'
S S 0.1002 0.1169 'International Tables Vol C Tables 4.2.6.8 and 6.1.1.4'

loop_
_geom_angle_atom_site_label_1
_geom_angle_atom_site_label_2
_geom_angle_atom_site_label_3
_geom_angle
_geom_angle_site_symmetry_1
_geom_angle_site_symmetry_3
_geom_angle_publ_flag
C1 S2 C2 97.2(3) . . ?
C1 S3 C3 97.4(2) . . ?
C4 O1 C5 117.2(4) . . ?
S1 C1 S2 123.4(3) . . ?
S1 C1 S3 121.7(3) . . ?
S2 C1 S3 114.9(3) . . ?
S2 C2 H2A 109.8 . . ?
S2 C2 H2B 109.8 . . ?
S2 C2 C3 109.3(4) . . ?
H2A C2 H2B 108.3 . . ?
H2A C2 C3 109.8 . . ?
H2B C2 C3 109.8 . . ?
S3 C3 C2 108.2(4) . . ?
S3 C3 H3 109.2 . . ?
S3 C3 C4 108.4(4) . . ?
C2 C3 H3 109.2 . . ?
C2 C3 C4 112.6(5) . . ?
H3 C3 C4 109.2 . . ?
O1 C4 C3 106.8(4) . . ?
O1 C4 H4A 110.4 . . ?
O1 C4 H4B 110.4 . . ?
C3 C4 H4A 110.4 . . ?
C3 C4 H4B 110.4 . . ?
H4A C4 H4B 108.6 . . ?
O1 C5 C6 115.2(5) . . ?
O1 C5 C10 123.5(5) . . ?
C6 C5 C10 121.3(5) . . ?
C5 C6 H6 120.7 . . ?
C5 C6 C7 118.6(6) . . ?
H6 C6 C7 120.7 . . ?
C6 C7 H7 119.4 . . ?
C6 C7 C8 121.2(6) . . ?
H7 C7 C8 119.4 . . ?
C7 C8 H8 120.5 . . ?
C7 C8 C9 119.1(5) . . ?
H8 C8 C9 120.5 . . ?
C8 C9 H9 119.3 . . ?
C8 C9 C10 121.3(6) . . ?
H9 C9 C10 119.3 . . ?
C5 C10 C9 118.5(6) . . ?
C5 C10 H10 120.7 . . ?
C9 C10 H10 120.7 . . ?

loop_
_geom_bond_atom_site_label_1
_geom_bond_atom_site_label_2
_geom_bond_distance
_geom_bond_site_symmetry_2
_geom_bond_publ_flag
S1 C1 1.638(5) . ?
S2 C1 1.720(6) . ?
S2 C2 1.812(6) . ?
S3 C1 1.737(5) . ?
S3 C3 1.809(6) . ?
O1 C4 1.436(7) . ?
O1 C5 1.375(6) . ?
C2 H2A 0.990 . ?
C2 H2B 0.990 . ?
C2 C3 1.516(8) . ?
C3 H3 1.000 . ?
C3 C4 1.520(7) . ?
C4 H4A 0.990 . ?
C4 H4B 0.990 . ?
C5 C6 1.391(8) . ?
C5 C10 1.384(8) . ?
C6 H6 0.950 . ?
C6 C7 1.387(8) . ?
C7 H7 0.950 . ?
C7 C8 1.385(9) . ?
C8 H8 0.950 . ?
C8 C9 1.376(9) . ?
C9 H9 0.950 . ?
C9 C10 1.393(8) . ?
C10 H10 0.950 . ?

loop_
_geom_torsion_atom_site_label_1
_geom_torsion_atom_site_label_2
_geom_torsion_atom_site_label_3
_geom_torsion_atom_site_label_4
_geom_torsion
_geom_torsion_site_symmetry_1
_geom_torsion_site_symmetry_2
_geom_torsion_site_symmetry_3
_geom_torsion_site_symmetry_4
_geom_torsion_publ_flag
C2 S2 C1 S1 170.2(3) . . . . ?
C2 S2 C1 S3 -8.4(3) . . . . ?
C3 S3 C1 S1 170.8(3) . . . . ?
C3 S3 C1 S2 -10.6(3) . . . . ?
C1 S2 C2 C3 29.1(4) . . . . ?
S2 C2 C3 S3 -38.8(5) . . . . ?
S2 C2 C3 C4 81.0(5) . . . . ?
C1 S3 C3 C2 30.1(4) . . . . ?
C1 S3 C3 C4 -92.4(4) . . . . ?
C5 O1 C4 C3 -177.8(4) . . . . ?
S3 C3 C4 O1 -175.8(3) . . . . ?
C2 C3 C4 O1 64.5(5) . . . . ?
C4 O1 C5 C6 -175.1(4) . . . . ?
C4 O1 C5 C10 4.3(7) . . . . ?
O1 C5 C6 C7 179.0(5) . . . . ?
C10 C5 C6 C7 -0.3(8) . . . . ?
C5 C6 C7 C8 -0.2(8) . . . . ?
C6 C7 C8 C9 0.4(8) . . . . ?
C7 C8 C9 C10 -0.1(8) . . . . ?
O1 C5 C10 C9 -178.7(5) . . . . ?
C6 C5 C10 C9 0.6(8) . . . . ?
C8 C9 C10 C5 -0.4(8) . . . . ?

loop_
_cod_related_entry_id
_cod_related_entry_database
_cod_related_entry_code
1 ChemSpider 8212969
